data_4083467
loop_
_publ_author_name
'Au, Richard H. W.'
'Fraser, Christopher S. A.'
'Eisler, Dana J.'
'Jennings, Michael C.'
'Puddephatt, Richard J.'

_publ_section_title
;
 Binuclear Organoplatinum(IV) Complexes with Bridging Xylenediyl Groups:
 Formation of Supramolecular Polymers through Hydrogen Bonding
;
_journal_issue 6
_journal_name_full Organometallics
_journal_page_first 1719
_journal_paper_doi 10.1021/om800889j
_journal_volume 28
_journal_year 2009
_chemical_formula_moiety 'C48 H70 F2 N4 O6 P2 Pt2, 2(C3 H6 O)'
_chemical_formula_sum 'C54 H82 F2 N4 O8 P2 Pt2'
_chemical_formula_weight 1405.36
_chemical_name_systematic
; 
 ? 
;
_space_group_IT_number 14
_symmetry_cell_setting monoclinic
_symmetry_space_group_name_Hall '-P 2ybc'
_symmetry_space_group_name_H-M 'P 1 21/c 1'
_atom_sites_solution_hydrogens geom
_atom_sites_solution_primary direct
_atom_sites_solution_secondary difmap
_audit_creation_method SHELXL-97
_cell_angle_alpha 90.00
_cell_angle_beta 100.9430(10)
_cell_angle_gamma 90.00
_cell_formula_units_Z 4
_cell_length_a 11.92930(10)
_cell_length_b 23.8031(3)
_cell_length_c 21.4891(3)
_cell_measurement_temperature 200(2)
_cell_measurement_theta_max 27.48
_cell_measurement_theta_min 2.04
_cell_volume 5990.97(13)
_computing_cell_refinement 'DENZO-SMN (Otwinowski & Minor, 1997)'
_computing_data_collection 'COLLECT (Nonius, 1997-2001)'
_computing_data_reduction DENZO-SMN
_computing_molecular_graphics 'SHELXTL/PC (Sheldrick, 2001)'
_computing_publication_material SHELXTL/PC
_computing_structure_refinement 'SHELXL-97 (Sheldrick, 1997)'
_computing_structure_solution 'SHELXS-97 (Sheldrick, 1997)'
_diffrn_ambient_temperature 200(2)
_diffrn_measured_fraction_theta_full 0.995
_diffrn_measured_fraction_theta_max 0.995
_diffrn_measurement_device_type 'Nonius Kappa-CCD'
_diffrn_measurement_method '\f scans, and \w scans with \k offsets'
_diffrn_radiation_monochromator graphite
_diffrn_radiation_source 'fine-focus sealed tube'
_diffrn_radiation_type MoK\a
_diffrn_radiation_wavelength 0.71073
_diffrn_reflns_av_R_equivalents 0.0819
_diffrn_reflns_av_sigmaI/netI 0.1252
_diffrn_reflns_limit_h_max 16
_diffrn_reflns_limit_h_min -16
_diffrn_reflns_limit_k_max 33
_diffrn_reflns_limit_k_min -32
_diffrn_reflns_limit_l_max 30
_diffrn_reflns_limit_l_min -30
_diffrn_reflns_number 33073
_diffrn_reflns_theta_full 30.07
_diffrn_reflns_theta_max 30.07
_diffrn_reflns_theta_min 1.96
_diffrn_standards_number 0
_exptl_absorpt_coefficient_mu 4.776
_exptl_absorpt_correction_T_max 0.6466
_exptl_absorpt_correction_T_min 0.2510
_exptl_absorpt_correction_type multi-scan
_exptl_absorpt_process_details 'DENZO-SMN (Otwinowski & Minor, 1997)'
_exptl_crystal_colour colourless
_exptl_crystal_density_diffrn 1.558
_exptl_crystal_density_method 'not measured'
_exptl_crystal_description plate
_exptl_crystal_F_000 2808
_exptl_crystal_size_max 0.40
_exptl_crystal_size_mid 0.29
_exptl_crystal_size_min 0.10
_refine_diff_density_max 1.026
_refine_diff_density_min -1.656
_refine_diff_density_rms 0.152
_refine_ls_extinction_method none
_refine_ls_goodness_of_fit_ref 0.929
_refine_ls_hydrogen_treatment mixed
_refine_ls_matrix_type full
_refine_ls_number_parameters 666
_refine_ls_number_reflns 17510
_refine_ls_number_restraints 0
_refine_ls_restrained_S_all 0.929
_refine_ls_R_factor_all 0.1237
_refine_ls_R_factor_gt 0.0470
_refine_ls_shift/su_max 0.043
_refine_ls_shift/su_mean 0.001
_refine_ls_structure_factor_coef Fsqd
_refine_ls_weighting_details 'calc w=1/[\s^2^(Fo^2^)+(0.0322P)^2^] where P=(Fo^2^+2Fc^2^)/3'
_refine_ls_weighting_scheme calc
_refine_ls_wR_factor_gt 0.0771
_refine_ls_wR_factor_ref 0.0930
_reflns_number_gt 9586
_reflns_number_total 17510
_reflns_threshold_expression >2sigma(I)
_cod_data_source_file om800889j_si_001.cif
_cod_data_source_block 11.2Me2CO
_cod_depositor_comments
;
The following automatic conversions were performed:

'_symmetry_cell_setting' value 'Monoclinic' changed to 'monoclinic'
according to
/usr/data/users/saulius/automatic-downloads/retrospective/ACS/lib/dictionaries/cif_core.dic
dictionary named 'cif_core.dic' version 2.4.2 from 2011-04-26.

Automatic conversion script
Id: cif_fix_values 2281 2013-09-26 08:29:07Z andrius 
;
_cod_original_cell_volume 5990.97(12)
_cod_original_sg_symbol_H-M 'P 21/c'
_cod_database_code 4083467

loop_
_symmetry_equiv_pos_as_xyz
'x, y, z'
'-x, y+1/2, -z+1/2'
'-x, -y, -z'
'x, -y-1/2, z-1/2'

loop_
_atom_site_label
_atom_site_type_symbol
_atom_site_fract_x
_atom_site_fract_y
_atom_site_fract_z
_atom_site_U_iso_or_equiv
_atom_site_adp_type
_atom_site_occupancy
_atom_site_symmetry_multiplicity
_atom_site_calc_flag
_atom_site_refinement_flags
_atom_site_disorder_assembly
_atom_site_disorder_group
Pt1 Pt -0.009517(16) 0.768715(8) 0.641942(10) 0.03167(6) Uani 1 1 d . . .
Pt2 Pt 0.377711(17) 0.717550(8) 0.420534(10) 0.03158(6) Uani 1 1 d . . .
C1 C 0.0537(4) 0.8347(2) 0.6980(2) 0.0466(14) Uani 1 1 d . . .
H1A H 0.0076 0.8682 0.6849 0.070 Uiso 1 1 calc R . .
H1B H 0.1329 0.8417 0.6940 0.070 Uiso 1 1 calc R . .
H1C H 0.0509 0.8259 0.7423 0.070 Uiso 1 1 calc R . .
C2 C -0.1546(4) 0.8157(2) 0.6168(2) 0.0410(13) Uani 1 1 d . . .
H2A H -0.1987 0.8145 0.6509 0.061 Uiso 1 1 calc R . .
H2B H -0.2008 0.8005 0.5779 0.061 Uiso 1 1 calc R . .
H2C H -0.1339 0.8547 0.6097 0.061 Uiso 1 1 calc R . .
N1N1 N 0.1363(3) 0.71430(15) 0.66364(18) 0.0267(9) Uani 1 1 d . . .
C1N2 C 0.2428(4) 0.7294(2) 0.6906(2) 0.0384(13) Uani 1 1 d . . .
H1NA H 0.2562 0.7672 0.7040 0.046 Uiso 1 1 calc R . .
C1N3 C 0.3337(4) 0.6928(2) 0.6996(2) 0.0379(13) Uani 1 1 d . . .
H1NB H 0.4076 0.7053 0.7192 0.046 Uiso 1 1 calc R . .
C1N4 C 0.3162(4) 0.6375(2) 0.6797(2) 0.0392(13) Uani 1 1 d . A .
C1N5 C 0.2067(4) 0.6222(2) 0.6524(2) 0.0317(12) Uani 1 1 d . . .
H1NC H 0.1914 0.5846 0.6383 0.038 Uiso 1 1 calc R . .
C1N6 C 0.1188(4) 0.66062(19) 0.6451(2) 0.0292(11) Uani 1 1 d . . .
C3 C 0.4157(4) 0.5951(2) 0.6886(3) 0.0488(15) Uani 1 1 d . . .
C4A C 0.4061(7) 0.5584(4) 0.6270(4) 0.055(2) Uiso 0.70 1 d P A 1
H4A H 0.4667 0.5300 0.6333 0.083 Uiso 0.70 1 calc PR A 1
H4B H 0.4139 0.5825 0.5912 0.083 Uiso 0.70 1 calc PR A 1
H4C H 0.3315 0.5397 0.6182 0.083 Uiso 0.70 1 calc PR A 1
C5A C 0.4034(9) 0.5574(4) 0.7422(5) 0.085(3) Uiso 0.70 1 d P A 1
H5A H 0.3328 0.5356 0.7309 0.128 Uiso 0.70 1 calc PR A 1
H5B H 0.4007 0.5800 0.7800 0.128 Uiso 0.70 1 calc PR A 1
H5C H 0.4688 0.5317 0.7510 0.128 Uiso 0.70 1 calc PR A 1
C4B C 0.3901(17) 0.5382(7) 0.6651(9) 0.050(5) Uiso 0.30 1 d P A 2
H4D H 0.4551 0.5136 0.6812 0.076 Uiso 0.30 1 calc PR A 2
H4E H 0.3759 0.5383 0.6187 0.076 Uiso 0.30 1 calc PR A 2
H4F H 0.3222 0.5243 0.6797 0.076 Uiso 0.30 1 calc PR A 2
C5B C 0.4495(16) 0.5883(8) 0.7672(8) 0.050(5) Uiso 0.30 1 d P A 2
H5D H 0.3872 0.5692 0.7826 0.074 Uiso 0.30 1 calc PR A 2
H5E H 0.4614 0.6256 0.7868 0.074 Uiso 0.30 1 calc PR A 2
H5F H 0.5196 0.5662 0.7785 0.074 Uiso 0.30 1 calc PR A 2
C6 C 0.5284(6) 0.6226(3) 0.6904(3) 0.095(3) Uiso 1 1 d . A .
H6A H 0.5892 0.5944 0.7002 0.143 Uiso 1 1 calc R . .
H6B H 0.5399 0.6518 0.7231 0.143 Uiso 1 1 calc R . .
H6C H 0.5303 0.6395 0.6491 0.143 Uiso 1 1 calc R . .
N2N1 N -0.0698(3) 0.69087(16) 0.59548(17) 0.0284(9) Uani 1 1 d . . .
C2N2 C -0.1749(4) 0.6802(2) 0.5638(2) 0.0360(12) Uani 1 1 d . . .
H2NA H -0.2222 0.7110 0.5478 0.043 Uiso 1 1 calc R . .
C2N3 C -0.2183(4) 0.6269(2) 0.5532(2) 0.0373(13) Uani 1 1 d . . .
H2NB H -0.2938 0.6217 0.5302 0.045 Uiso 1 1 calc R . .
C2N4 C -0.1528(4) 0.5807(2) 0.5758(2) 0.0324(12) Uani 1 1 d . . .
C2N5 C -0.0399(4) 0.5917(2) 0.6054(2) 0.0348(12) Uani 1 1 d . . .
H2NC H 0.0102 0.5614 0.6197 0.042 Uiso 1 1 calc R . .
C2N6 C -0.0007(4) 0.6464(2) 0.6140(2) 0.0284(11) Uani 1 1 d . . .
C7 C -0.1992(4) 0.5206(2) 0.5712(2) 0.0373(13) Uani 1 1 d . . .
C8 C -0.1829(5) 0.4969(2) 0.6394(2) 0.0543(16) Uani 1 1 d . . .
H8A H -0.2240 0.5206 0.6649 0.081 Uiso 1 1 calc R . .
H8B H -0.1014 0.4967 0.6584 0.081 Uiso 1 1 calc R . .
H8C H -0.2129 0.4585 0.6382 0.081 Uiso 1 1 calc R . .
C9 C -0.3259(4) 0.5178(2) 0.5410(3) 0.0521(16) Uani 1 1 d . . .
H9A H -0.3370 0.5322 0.4975 0.078 Uiso 1 1 calc R . .
H9B H -0.3699 0.5406 0.5657 0.078 Uiso 1 1 calc R . .
H9C H -0.3521 0.4787 0.5403 0.078 Uiso 1 1 calc R . .
C10 C -0.1302(4) 0.4842(2) 0.5328(2) 0.0453(14) Uani 1 1 d . . .
H10A H -0.1586 0.4455 0.5311 0.068 Uiso 1 1 calc R . .
H10B H -0.0494 0.4848 0.5533 0.068 Uiso 1 1 calc R . .
H10C H -0.1385 0.4992 0.4897 0.068 Uiso 1 1 calc R . .
P1 P -0.17712(12) 0.72229(6) 0.74185(7) 0.0354(3) Uani 1 1 d . . .
O11 O -0.1781(3) 0.67320(14) 0.78769(18) 0.0507(10) Uani 1 1 d . . .
H11Z H -0.2358 0.6757 0.8047 0.076 Uiso 1 1 calc R . .
F2 F -0.2641(3) 0.70549(15) 0.68171(14) 0.0635(10) Uani 1 1 d . . .
O1 O -0.0642(3) 0.72667(13) 0.72332(15) 0.0373(9) Uani 1 1 d . . .
O2 O -0.2262(3) 0.77492(14) 0.76447(19) 0.0553(11) Uani 1 1 d . . .
C11 C 0.0551(4) 0.8059(2) 0.5706(2) 0.0370(13) Uani 1 1 d . . .
H11A H 0.0075 0.8389 0.5550 0.044 Uiso 1 1 calc R . .
H11B H 0.1332 0.8196 0.5879 0.044 Uiso 1 1 calc R . .
C1A1 C 0.0594(4) 0.7680(2) 0.5170(2) 0.0338(12) Uani 1 1 d . . .
C1A2 C -0.0323(4) 0.7628(2) 0.4653(3) 0.0460(15) Uani 1 1 d . . .
H1AA H -0.0988 0.7850 0.4640 0.055 Uiso 1 1 calc R . .
C1A3 C -0.0272(5) 0.7258(3) 0.4164(3) 0.0528(17) Uani 1 1 d . . .
H1AB H -0.0901 0.7230 0.3820 0.063 Uiso 1 1 calc R . .
C1A4 C 0.0671(5) 0.6932(2) 0.4168(3) 0.0483(15) Uani 1 1 d . . .
H1AC H 0.0677 0.6668 0.3837 0.058 Uiso 1 1 calc R . .
C1A5 C 0.1632(4) 0.6983(2) 0.4654(2) 0.0353(12) Uani 1 1 d . . .
C1A6 C 0.1551(4) 0.73443(18) 0.5146(2) 0.0274(11) Uani 1 1 d . . .
H1AD H 0.2182 0.7367 0.5489 0.033 Uiso 1 1 calc R . .
C12 C 0.2719(4) 0.6687(2) 0.4629(2) 0.0391(13) Uani 1 1 d . . .
H12A H 0.2551 0.6333 0.4389 0.047 Uiso 1 1 calc R . .
H12B H 0.3109 0.6591 0.5065 0.047 Uiso 1 1 calc R . .
C13 C 0.4973(4) 0.6558(2) 0.4463(3) 0.0464(14) Uani 1 1 d . . .
H13A H 0.4612 0.6189 0.4379 0.070 Uiso 1 1 calc R . .
H13B H 0.5298 0.6591 0.4916 0.070 Uiso 1 1 calc R . .
H13C H 0.5582 0.6598 0.4218 0.070 Uiso 1 1 calc R . .
C14 C 0.3285(5) 0.6742(2) 0.3381(2) 0.0484(15) Uani 1 1 d . . .
H14A H 0.3695 0.6887 0.3060 0.073 Uiso 1 1 calc R . .
H14B H 0.2462 0.6788 0.3232 0.073 Uiso 1 1 calc R . .
H14C H 0.3463 0.6343 0.3454 0.073 Uiso 1 1 calc R . .
N3N1 N 0.4204(3) 0.77033(15) 0.50243(18) 0.0307(10) Uani 1 1 d . . .
C3N2 C 0.4918(4) 0.7575(2) 0.5567(2) 0.0390(13) Uani 1 1 d . . .
H3NA H 0.5298 0.7223 0.5600 0.047 Uiso 1 1 calc R . .
C3N3 C 0.5120(4) 0.7934(2) 0.6078(2) 0.0414(14) Uani 1 1 d . . .
H3NB H 0.5638 0.7827 0.6451 0.050 Uiso 1 1 calc R . .
C3N4 C 0.4582(4) 0.8445(2) 0.6053(2) 0.0341(12) Uani 1 1 d . . .
C3N5 C 0.3836(4) 0.8571(2) 0.5489(2) 0.0348(12) Uani 1 1 d . . .
H3NC H 0.3446 0.8921 0.5448 0.042 Uiso 1 1 calc R . .
C3N6 C 0.3652(4) 0.8200(2) 0.4989(2) 0.0313(12) Uani 1 1 d . . .
C15 C 0.0843(5) 0.9461(2) 0.3573(3) 0.0461(15) Uani 1 1 d . . .
C16 C 0.0074(5) 0.9475(2) 0.2921(3) 0.074(2) Uani 1 1 d . . .
H16A H -0.0527 0.9191 0.2901 0.111 Uiso 1 1 calc R . .
H16B H 0.0527 0.9395 0.2596 0.111 Uiso 1 1 calc R . .
H16C H -0.0275 0.9848 0.2846 0.111 Uiso 1 1 calc R . .
C17 C 0.1717(5) 0.9935(2) 0.3601(3) 0.072(2) Uani 1 1 d . . .
H17A H 0.1321 1.0298 0.3565 0.108 Uiso 1 1 calc R . .
H17B H 0.2129 0.9894 0.3250 0.108 Uiso 1 1 calc R . .
H17C H 0.2259 0.9917 0.4005 0.108 Uiso 1 1 calc R . .
C18 C 0.0127(7) 0.9531(3) 0.4079(3) 0.110(3) Uani 1 1 d . . .
H18A H -0.0362 0.9862 0.3985 0.165 Uiso 1 1 calc R . .
H18B H 0.0630 0.9578 0.4493 0.165 Uiso 1 1 calc R . .
H18C H -0.0350 0.9197 0.4088 0.165 Uiso 1 1 calc R . .
N4N1 N 0.2645(3) 0.78770(15) 0.39742(18) 0.0282(9) Uani 1 1 d . . .
C4N2 C 0.1867(4) 0.7952(2) 0.3440(2) 0.0338(12) Uani 1 1 d . . .
H4NA H 0.1720 0.7650 0.3148 0.041 Uiso 1 1 calc R . .
C4N3 C 0.1278(4) 0.8440(2) 0.3297(2) 0.0358(12) Uani 1 1 d . . .
H4NB H 0.0727 0.8467 0.2916 0.043 Uiso 1 1 calc R . .
C4N4 C 0.1475(4) 0.8898(2) 0.3701(2) 0.0332(12) Uani 1 1 d . . .
C4N5 C 0.2279(4) 0.8818(2) 0.4255(2) 0.0329(12) Uani 1 1 d . . .
H4NC H 0.2444 0.9118 0.4550 0.039 Uiso 1 1 calc R . .
C4N6 C 0.2843(4) 0.83117(19) 0.4385(2) 0.0292(11) Uani 1 1 d . . .
C19 C 0.4822(5) 0.8872(2) 0.6595(2) 0.0409(14) Uani 1 1 d . . .
C20 C 0.5655(5) 0.9308(3) 0.6409(3) 0.069(2) Uani 1 1 d . . .
H20A H 0.5916 0.9561 0.6767 0.104 Uiso 1 1 calc R . .
H20B H 0.5266 0.9526 0.6044 0.104 Uiso 1 1 calc R . .
H20C H 0.6314 0.9114 0.6297 0.104 Uiso 1 1 calc R . .
C21 C 0.3720(5) 0.9163(2) 0.6689(3) 0.0619(18) Uani 1 1 d . . .
H21A H 0.3175 0.8881 0.6779 0.093 Uiso 1 1 calc R . .
H21B H 0.3389 0.9369 0.6302 0.093 Uiso 1 1 calc R . .
H21C H 0.3893 0.9426 0.7045 0.093 Uiso 1 1 calc R . .
C22 C 0.5368(6) 0.8599(3) 0.7221(2) 0.083(2) Uani 1 1 d . . .
H22A H 0.4852 0.8313 0.7335 0.125 Uiso 1 1 calc R . .
H22B H 0.5512 0.8886 0.7553 0.125 Uiso 1 1 calc R . .
H22C H 0.6092 0.8423 0.7176 0.125 Uiso 1 1 calc R . .
P2 P 0.61035(12) 0.77232(6) 0.37381(6) 0.0336(3) Uani 1 1 d . . .
O21 O 0.6450(4) 0.71882(14) 0.3431(2) 0.0699(13) Uani 1 1 d . . .
H21Z H 0.6820 0.7273 0.3149 0.105 Uiso 1 1 calc R . .
F4 F 0.6715(3) 0.76524(17) 0.44377(16) 0.0838(13) Uani 1 1 d . . .
O3 O 0.4880(3) 0.77269(14) 0.37630(18) 0.0490(10) Uani 1 1 d . . .
O4 O 0.6592(3) 0.82361(14) 0.35042(17) 0.0497(10) Uani 1 1 d . . .
O100 O 0.3360(4) 0.99715(17) 0.5221(2) 0.0806(15) Uani 1 1 d . . .
C101 C 0.2465(7) 1.0840(3) 0.5247(4) 0.126(3) Uani 1 1 d . . .
H10D H 0.1780 1.0630 0.5055 0.189 Uiso 1 1 calc R . .
H10E H 0.2596 1.1144 0.4962 0.189 Uiso 1 1 calc R . .
H10F H 0.2360 1.0998 0.5652 0.189 Uiso 1 1 calc R . .
C102 C 0.3450(6) 1.0462(3) 0.5352(3) 0.0565(17) Uani 1 1 d . . .
C103 C 0.4529(6) 1.0736(3) 0.5580(4) 0.100(3) Uani 1 1 d . . .
H10G H 0.4574 1.0850 0.6022 0.150 Uiso 1 1 calc R . .
H10H H 0.4594 1.1069 0.5320 0.150 Uiso 1 1 calc R . .
H10I H 0.5154 1.0476 0.5552 0.150 Uiso 1 1 calc R . .
O200 O 0.1399(4) 0.48524(16) 0.6453(2) 0.0699(13) Uani 1 1 d . . .
C201 C 0.2268(6) 0.4038(3) 0.6165(3) 0.085(2) Uani 1 1 d . . .
H20D H 0.2596 0.4295 0.5891 0.127 Uiso 1 1 calc R . .
H20E H 0.1754 0.3773 0.5903 0.127 Uiso 1 1 calc R . .
H20F H 0.2883 0.3830 0.6436 0.127 Uiso 1 1 calc R . .
C202 C 0.1628(4) 0.4361(2) 0.6561(3) 0.0459(15) Uani 1 1 d . . .
C203 C 0.1257(6) 0.4074(2) 0.7093(3) 0.0692(19) Uani 1 1 d . . .
H20G H 0.0620 0.4280 0.7213 0.104 Uiso 1 1 calc R . .
H20H H 0.1894 0.4058 0.7456 0.104 Uiso 1 1 calc R . .
H20I H 0.1011 0.3691 0.6966 0.104 Uiso 1 1 calc R . .

loop_
_atom_site_aniso_label
_atom_site_aniso_U_11
_atom_site_aniso_U_22
_atom_site_aniso_U_33
_atom_site_aniso_U_23
_atom_site_aniso_U_13
_atom_site_aniso_U_12
Pt1 0.02826(12) 0.02808(11) 0.04164(13) -0.00192(9) 0.01419(9) 0.00026(8)
Pt2 0.02881(12) 0.03000(11) 0.03830(12) 0.00164(9) 0.01237(9) 0.00293(8)
C1 0.041(3) 0.040(3) 0.062(4) -0.012(3) 0.015(3) -0.004(3)
C2 0.037(3) 0.033(3) 0.056(4) 0.008(3) 0.017(3) 0.006(2)
N1N1 0.020(2) 0.026(2) 0.035(2) -0.0020(18) 0.0078(18) -0.0057(17)
C1N2 0.037(3) 0.031(3) 0.049(3) -0.016(2) 0.014(3) -0.012(2)
C1N3 0.021(3) 0.039(3) 0.051(3) 0.001(3) 0.000(2) -0.006(2)
C1N4 0.031(3) 0.038(3) 0.048(4) 0.006(3) 0.007(3) -0.003(2)
C1N5 0.027(3) 0.025(3) 0.042(3) -0.002(2) 0.003(2) 0.000(2)
C1N6 0.027(3) 0.031(3) 0.033(3) 0.000(2) 0.014(2) -0.001(2)
C3 0.026(3) 0.043(4) 0.076(4) 0.012(3) 0.008(3) -0.002(3)
N2N1 0.027(2) 0.032(2) 0.026(2) 0.0024(18) 0.0045(18) 0.0024(19)
C2N2 0.033(3) 0.035(3) 0.038(3) 0.004(2) 0.003(2) 0.000(2)
C2N3 0.027(3) 0.046(3) 0.036(3) -0.002(3) 0.000(2) 0.000(2)
C2N4 0.032(3) 0.030(3) 0.038(3) -0.003(2) 0.012(2) -0.002(2)
C2N5 0.030(3) 0.030(3) 0.044(3) 0.005(2) 0.007(2) -0.001(2)
C2N6 0.028(3) 0.032(3) 0.025(3) 0.003(2) 0.006(2) -0.006(2)
C7 0.039(3) 0.033(3) 0.040(3) -0.001(2) 0.010(3) -0.011(2)
C8 0.058(4) 0.050(4) 0.056(4) 0.004(3) 0.014(3) -0.023(3)
C9 0.036(3) 0.044(4) 0.074(4) -0.008(3) 0.006(3) -0.011(3)
C10 0.044(4) 0.036(3) 0.057(4) -0.009(3) 0.013(3) -0.009(3)
P1 0.0292(8) 0.0389(9) 0.0405(8) 0.0035(7) 0.0131(6) -0.0002(6)
O11 0.052(3) 0.041(2) 0.068(3) 0.017(2) 0.032(2) 0.0133(19)
F2 0.037(2) 0.102(3) 0.052(2) 0.0029(19) 0.0119(16) -0.0122(18)
O1 0.029(2) 0.049(2) 0.036(2) 0.0048(17) 0.0100(16) 0.0051(16)
O2 0.060(3) 0.041(2) 0.079(3) 0.013(2) 0.048(2) 0.0111(19)
C11 0.043(3) 0.023(3) 0.050(3) 0.004(2) 0.021(3) 0.000(2)
C1A1 0.028(3) 0.040(3) 0.037(3) 0.013(2) 0.012(2) -0.005(2)
C1A2 0.032(3) 0.059(4) 0.050(4) 0.020(3) 0.016(3) 0.006(3)
C1A3 0.035(4) 0.083(5) 0.036(3) 0.012(3) -0.003(3) -0.009(3)
C1A4 0.042(4) 0.060(4) 0.044(4) -0.009(3) 0.012(3) -0.018(3)
C1A5 0.033(3) 0.044(3) 0.030(3) 0.000(2) 0.008(2) -0.009(2)
C1A6 0.023(3) 0.026(3) 0.035(3) 0.007(2) 0.009(2) -0.005(2)
C12 0.046(3) 0.026(3) 0.051(3) 0.008(2) 0.025(3) -0.004(2)
C13 0.040(3) 0.035(3) 0.068(4) 0.010(3) 0.020(3) 0.011(3)
C14 0.055(4) 0.042(3) 0.052(4) -0.003(3) 0.019(3) 0.007(3)
N3N1 0.025(2) 0.032(2) 0.036(3) 0.0087(19) 0.0093(19) 0.0012(18)
C3N2 0.036(3) 0.039(3) 0.042(3) 0.011(3) 0.006(3) 0.008(3)
C3N3 0.038(3) 0.051(4) 0.033(3) 0.003(3) 0.000(3) 0.003(3)
C3N4 0.027(3) 0.039(3) 0.036(3) 0.008(2) 0.004(2) -0.004(2)
C3N5 0.035(3) 0.035(3) 0.033(3) 0.000(2) 0.005(2) 0.002(2)
C3N6 0.023(3) 0.035(3) 0.037(3) 0.008(2) 0.009(2) -0.001(2)
C15 0.050(4) 0.039(3) 0.045(4) 0.012(3) -0.001(3) 0.010(3)
C16 0.071(5) 0.042(4) 0.089(5) 0.013(3) -0.037(4) 0.001(3)
C17 0.091(5) 0.032(3) 0.078(5) 0.010(3) -0.021(4) 0.000(3)
C18 0.127(7) 0.100(6) 0.111(7) 0.042(5) 0.043(6) 0.078(6)
N4N1 0.022(2) 0.031(2) 0.033(2) -0.0018(18) 0.0063(18) -0.0006(17)
C4N2 0.030(3) 0.039(3) 0.030(3) -0.004(2) 0.002(2) -0.002(2)
C4N3 0.027(3) 0.040(3) 0.038(3) 0.004(3) -0.002(2) 0.003(2)
C4N4 0.030(3) 0.029(3) 0.042(3) 0.007(2) 0.011(2) 0.000(2)
C4N5 0.032(3) 0.029(3) 0.037(3) 0.003(2) 0.003(2) -0.005(2)
C4N6 0.031(3) 0.025(3) 0.032(3) 0.005(2) 0.008(2) -0.006(2)
C19 0.043(3) 0.042(3) 0.034(3) -0.002(2) -0.001(3) -0.002(3)
C20 0.070(5) 0.070(5) 0.069(5) -0.029(4) 0.016(4) -0.020(4)
C21 0.057(4) 0.076(5) 0.049(4) -0.016(3) 0.001(3) 0.011(4)
C22 0.116(6) 0.092(6) 0.030(4) -0.002(3) -0.013(4) 0.018(5)
P2 0.0278(7) 0.0371(8) 0.0384(8) -0.0027(6) 0.0123(6) -0.0021(6)
O21 0.094(4) 0.030(2) 0.105(4) -0.004(2) 0.067(3) -0.003(2)
F4 0.061(3) 0.131(4) 0.052(2) 0.010(2) -0.0068(19) -0.027(2)
O3 0.036(2) 0.052(2) 0.066(3) 0.0235(19) 0.0259(19) 0.0068(18)
O4 0.056(3) 0.037(2) 0.068(3) -0.0079(19) 0.042(2) -0.0084(18)
O100 0.101(4) 0.041(3) 0.085(3) -0.011(2) -0.020(3) -0.002(3)
C101 0.110(8) 0.099(7) 0.152(9) -0.058(6) -0.019(6) 0.012(6)
C102 0.066(5) 0.045(4) 0.055(4) -0.008(3) 0.002(3) 0.005(4)
C103 0.089(6) 0.067(5) 0.156(8) -0.045(5) 0.055(6) -0.022(4)
O200 0.071(3) 0.037(2) 0.105(4) 0.019(2) 0.027(3) 0.014(2)
C201 0.125(7) 0.053(4) 0.088(5) 0.019(4) 0.053(5) 0.023(4)
C202 0.037(3) 0.037(3) 0.062(4) 0.002(3) 0.003(3) 0.004(3)
C203 0.099(6) 0.054(4) 0.060(4) 0.005(3) 0.028(4) 0.004(4)

loop_
_atom_type_symbol
_atom_type_description
_atom_type_scat_dispersion_real
_atom_type_scat_dispersion_imag
_atom_type_scat_source
C C 0.0033 0.0016 'International Tables Vol C Tables 4.2.6.8 and 6.1.1.4'
H H 0.0000 0.0000 'International Tables Vol C Tables 4.2.6.8 and 6.1.1.4'
N N 0.0061 0.0033 'International Tables Vol C Tables 4.2.6.8 and 6.1.1.4'
O O 0.0106 0.0060 'International Tables Vol C Tables 4.2.6.8 and 6.1.1.4'
F F 0.0171 0.0103 'International Tables Vol C Tables 4.2.6.8 and 6.1.1.4'
P P 0.1023 0.0942 'International Tables Vol C Tables 4.2.6.8 and 6.1.1.4'
Pt Pt -1.7033 8.3905 'International Tables Vol C Tables 4.2.6.8 and 6.1.1.4'

loop_
_geom_angle_atom_site_label_1
_geom_angle_atom_site_label_2
_geom_angle_atom_site_label_3
_geom_angle
C1 Pt1 C11 87.7(2)
C1 Pt1 C2 86.2(2)
C11 Pt1 C2 89.2(2)
C1 Pt1 N1N1 98.22(18)
C11 Pt1 N1N1 91.07(17)
C2 Pt1 N1N1 175.57(17)
C1 Pt1 N2N1 171.14(18)
C11 Pt1 N2N1 99.49(17)
C2 Pt1 N2N1 98.99(17)
N1N1 Pt1 N2N1 76.60(14)
C1 Pt1 O1 90.72(17)
C11 Pt1 O1 175.04(17)
C2 Pt1 O1 95.39(16)
N1N1 Pt1 O1 84.50(13)
N2N1 Pt1 O1 81.69(13)
C14 Pt2 C13 86.7(2)
C14 Pt2 C12 90.0(2)
C13 Pt2 C12 85.9(2)
C14 Pt2 N3N1 174.17(18)
C13 Pt2 N3N1 98.85(18)
C12 Pt2 N3N1 92.16(18)
C14 Pt2 N4N1 97.36(18)
C13 Pt2 N4N1 174.66(18)
C12 Pt2 N4N1 97.48(17)
N3N1 Pt2 N4N1 76.98(14)
C14 Pt2 O3 91.35(18)
C13 Pt2 O3 95.86(17)
C12 Pt2 O3 177.83(17)
N3N1 Pt2 O3 86.37(14)
N4N1 Pt2 O3 80.63(13)
Pt1 C1 H1A 109.5
Pt1 C1 H1B 109.5
H1A C1 H1B 109.5
Pt1 C1 H1C 109.5
H1A C1 H1C 109.5
H1B C1 H1C 109.5
Pt1 C2 H2A 109.5
Pt1 C2 H2B 109.5
H2A C2 H2B 109.5
Pt1 C2 H2C 109.5
H2A C2 H2C 109.5
H2B C2 H2C 109.5
C1N2 N1N1 C1N6 117.7(4)
C1N2 N1N1 Pt1 126.4(3)
C1N6 N1N1 Pt1 115.8(3)
N1N1 C1N2 C1N3 123.2(4)
N1N1 C1N2 H1NA 118.4
C1N3 C1N2 H1NA 118.4
C1N2 C1N3 C1N4 119.3(5)
C1N2 C1N3 H1NB 120.4
C1N4 C1N3 H1NB 120.4
C1N5 C1N4 C1N3 117.2(5)
C1N5 C1N4 C3 121.7(5)
C1N3 C1N4 C3 121.0(5)
C1N4 C1N5 C1N6 120.8(5)
C1N4 C1N5 H1NC 119.6
C1N6 C1N5 H1NC 119.6
N1N1 C1N6 C1N5 121.8(4)
N1N1 C1N6 C2N6 115.4(4)
C1N5 C1N6 C2N6 122.8(4)
C6 C3 C4B 123.0(9)
C6 C3 C5A 117.7(6)
C4B C3 C5A 70.3(8)
C6 C3 C1N4 112.7(5)
C4B C3 C1N4 117.4(9)
C5A C3 C1N4 107.7(6)
C6 C3 C4A 100.8(5)
C4B C3 C4A 38.2(7)
C5A C3 C4A 108.3(6)
C1N4 C3 C4A 109.2(5)
C6 C3 C5B 88.4(8)
C4B C3 C5B 104.8(10)
C5A C3 C5B 36.8(7)
C1N4 C3 C5B 102.8(8)
C4A C3 C5B 139.8(8)
C3 C4A H4A 109.5
C3 C4A H4B 109.5
C3 C4A H4C 109.5
C3 C5A H5A 109.5
C3 C5A H5B 109.5
C3 C5A H5C 109.5
C3 C4B H4D 109.5
C3 C4B H4E 109.5
H4D C4B H4E 109.5
C3 C4B H4F 109.5
H4D C4B H4F 109.5
H4E C4B H4F 109.5
C3 C5B H5D 109.5
C3 C5B H5E 109.5
H5D C5B H5E 109.5
C3 C5B H5F 109.5
H5D C5B H5F 109.5
H5E C5B H5F 109.5
C3 C6 H6A 109.5
C3 C6 H6B 109.5
H6A C6 H6B 109.5
C3 C6 H6C 109.5
H6A C6 H6C 109.5
H6B C6 H6C 109.5
C2N2 N2N1 C2N6 117.5(4)
C2N2 N2N1 Pt1 126.7(3)
C2N6 N2N1 Pt1 113.8(3)
N2N1 C2N2 C2N3 123.3(5)
N2N1 C2N2 H2NA 118.3
C2N3 C2N2 H2NA 118.3
C2N2 C2N3 C2N4 120.5(5)
C2N2 C2N3 H2NB 119.8
C2N4 C2N3 H2NB 119.8
C2N3 C2N4 C2N5 116.1(4)
C2N3 C2N4 C7 123.2(5)
C2N5 C2N4 C7 120.6(4)
C2N6 C2N5 C2N4 120.5(5)
C2N6 C2N5 H2NC 119.7
C2N4 C2N5 H2NC 119.7
N2N1 C2N6 C2N5 121.7(4)
N2N1 C2N6 C1N6 115.5(4)
C2N5 C2N6 C1N6 122.8(4)
C9 C7 C2N4 112.6(4)
C9 C7 C10 109.6(4)
C2N4 C7 C10 109.6(4)
C9 C7 C8 108.9(4)
C2N4 C7 C8 107.4(4)
C10 C7 C8 108.7(4)
C7 C8 H8A 109.5
C7 C8 H8B 109.5
H8A C8 H8B 109.5
C7 C8 H8C 109.5
H8A C8 H8C 109.5
H8B C8 H8C 109.5
C7 C9 H9A 109.5
C7 C9 H9B 109.5
H9A C9 H9B 109.5
C7 C9 H9C 109.5
H9A C9 H9C 109.5
H9B C9 H9C 109.5
C7 C10 H10A 109.5
C7 C10 H10B 109.5
H10A C10 H10B 109.5
C7 C10 H10C 109.5
H10A C10 H10C 109.5
H10B C10 H10C 109.5
O1 P1 O2 117.3(2)
O1 P1 O11 110.3(2)
O2 P1 O11 112.2(2)
O1 P1 F2 107.10(19)
O2 P1 F2 104.2(2)
O11 P1 F2 104.7(2)
P1 O11 H11Z 109.5
P1 O1 Pt1 131.56(19)
C1A1 C11 Pt1 113.3(3)
C1A1 C11 H11A 108.9
Pt1 C11 H11A 108.9
C1A1 C11 H11B 108.9
Pt1 C11 H11B 108.9
H11A C11 H11B 107.7
C1A6 C1A1 C1A2 115.9(5)
C1A6 C1A1 C11 121.8(4)
C1A2 C1A1 C11 122.3(5)
C1A3 C1A2 C1A1 121.1(5)
C1A3 C1A2 H1AA 119.4
C1A1 C1A2 H1AA 119.4
C1A4 C1A3 C1A2 120.8(5)
C1A4 C1A3 H1AB 119.6
C1A2 C1A3 H1AB 119.6
C1A3 C1A4 C1A5 120.9(5)
C1A3 C1A4 H1AC 119.6
C1A5 C1A4 H1AC 119.6
C1A6 C1A5 C1A4 117.2(5)
C1A6 C1A5 C12 120.8(4)
C1A4 C1A5 C12 121.9(5)
C1A5 C1A6 C1A1 124.0(5)
C1A5 C1A6 H1AD 118.0
C1A1 C1A6 H1AD 118.0
C1A5 C12 Pt2 111.2(3)
C1A5 C12 H12A 109.4
Pt2 C12 H12A 109.4
C1A5 C12 H12B 109.4
Pt2 C12 H12B 109.4
H12A C12 H12B 108.0
Pt2 C13 H13A 109.5
Pt2 C13 H13B 109.5
H13A C13 H13B 109.5
Pt2 C13 H13C 109.5
H13A C13 H13C 109.5
H13B C13 H13C 109.5
Pt2 C14 H14A 109.5
Pt2 C14 H14B 109.5
H14A C14 H14B 109.5
Pt2 C14 H14C 109.5
H14A C14 H14C 109.5
H14B C14 H14C 109.5
C3N2 N3N1 C3N6 118.0(4)
C3N2 N3N1 Pt2 126.4(3)
C3N6 N3N1 Pt2 115.5(3)
N3N1 C3N2 C3N3 122.6(5)
N3N1 C3N2 H3NA 118.7
C3N3 C3N2 H3NA 118.7
C3N4 C3N3 C3N2 120.7(5)
C3N4 C3N3 H3NB 119.7
C3N2 C3N3 H3NB 119.7
C3N3 C3N4 C3N5 116.2(5)
C3N3 C3N4 C19 122.7(4)
C3N5 C3N4 C19 121.0(4)
C3N6 C3N5 C3N4 121.4(5)
C3N6 C3N5 H3NC 119.3
C3N4 C3N5 H3NC 119.3
N3N1 C3N6 C3N5 121.1(4)
N3N1 C3N6 C4N6 115.7(4)
C3N5 C3N6 C4N6 123.2(4)
C18 C15 C16 109.6(5)
C18 C15 C17 111.3(6)
C16 C15 C17 107.9(5)
C18 C15 C4N4 107.0(4)
C16 C15 C4N4 111.9(5)
C17 C15 C4N4 109.2(4)
C15 C16 H16A 109.5
C15 C16 H16B 109.5
H16A C16 H16B 109.5
C15 C16 H16C 109.5
H16A C16 H16C 109.5
H16B C16 H16C 109.5
C15 C17 H17A 109.5
C15 C17 H17B 109.5
H17A C17 H17B 109.5
C15 C17 H17C 109.5
H17A C17 H17C 109.5
H17B C17 H17C 109.5
C15 C18 H18A 109.5
C15 C18 H18B 109.5
H18A C18 H18B 109.5
C15 C18 H18C 109.5
H18A C18 H18C 109.5
H18B C18 H18C 109.5
C4N2 N4N1 C4N6 117.5(4)
C4N2 N4N1 Pt2 127.1(3)
C4N6 N4N1 Pt2 114.9(3)
N4N1 C4N2 C4N3 123.3(5)
N4N1 C4N2 H4NA 118.3
C4N3 C4N2 H4NA 118.3
C4N2 C4N3 C4N4 120.7(5)
C4N2 C4N3 H4NB 119.6
C4N4 C4N3 H4NB 119.6
C4N3 C4N4 C4N5 115.8(4)
C4N3 C4N4 C15 123.7(5)
C4N5 C4N4 C15 120.4(5)
C4N6 C4N5 C4N4 121.4(5)
C4N6 C4N5 H4NC 119.3
C4N4 C4N5 H4NC 119.3
N4N1 C4N6 C4N5 121.2(4)
N4N1 C4N6 C3N6 115.9(4)
C4N5 C4N6 C3N6 122.8(4)
C22 C19 C3N4 112.1(5)
C22 C19 C21 108.1(5)
C3N4 C19 C21 111.0(4)
C22 C19 C20 109.1(5)
C3N4 C19 C20 106.6(4)
C21 C19 C20 109.9(5)
C19 C20 H20A 109.5
C19 C20 H20B 109.5
H20A C20 H20B 109.5
C19 C20 H20C 109.5
H20A C20 H20C 109.5
H20B C20 H20C 109.5
C19 C21 H21A 109.5
C19 C21 H21B 109.5
H21A C21 H21B 109.5
C19 C21 H21C 109.5
H21A C21 H21C 109.5
H21B C21 H21C 109.5
C19 C22 H22A 109.5
C19 C22 H22B 109.5
H22A C22 H22B 109.5
C19 C22 H22C 109.5
H22A C22 H22C 109.5
H22B C22 H22C 109.5
O3 P2 O4 117.7(2)
O3 P2 O21 111.9(2)
O4 P2 O21 112.6(2)
O3 P2 F4 104.6(2)
O4 P2 F4 106.0(2)
O21 P2 F4 102.3(3)
P2 O21 H21Z 109.5
P2 O3 Pt2 133.8(2)
C102 C101 H10D 109.5
C102 C101 H10E 109.5
H10D C101 H10E 109.5
C102 C101 H10F 109.5
H10D C101 H10F 109.5
H10E C101 H10F 109.5
O100 C102 C103 123.5(6)
O100 C102 C101 121.8(6)
C103 C102 C101 114.5(6)
C102 C103 H10G 109.5
C102 C103 H10H 109.5
H10G C103 H10H 109.5
C102 C103 H10I 109.5
H10G C103 H10I 109.5
H10H C103 H10I 109.5
C202 C201 H20D 109.5
C202 C201 H20E 109.5
H20D C201 H20E 109.5
C202 C201 H20F 109.5
H20D C201 H20F 109.5
H20E C201 H20F 109.5
O200 C202 C201 121.1(6)
O200 C202 C203 120.5(6)
C201 C202 C203 118.4(5)
C202 C203 H20G 109.5
C202 C203 H20H 109.5
H20G C203 H20H 109.5
C202 C203 H20I 109.5
H20G C203 H20I 109.5
H20H C203 H20I 109.5

loop_
_geom_bond_atom_site_label_1
_geom_bond_atom_site_label_2
_geom_bond_distance
Pt1 C1 2.035(5)
Pt1 C11 2.043(5)
Pt1 C2 2.046(5)
Pt1 N1N1 2.148(4)
Pt1 N2N1 2.162(4)
Pt1 O1 2.218(3)
Pt2 C14 2.038(5)
Pt2 C13 2.051(5)
Pt2 C12 2.052(4)
Pt2 N3N1 2.143(4)
Pt2 N4N1 2.146(4)
Pt2 O3 2.198(3)
C1 H1A 0.9800
C1 H1B 0.9800
C1 H1C 0.9800
C2 H2A 0.9800
C2 H2B 0.9800
C2 H2C 0.9800
N1N1 C1N2 1.342(6)
N1N1 C1N6 1.343(5)
C1N2 C1N3 1.375(7)
C1N2 H1NA 0.9500
C1N3 C1N4 1.388(7)
C1N3 H1NB 0.9500
C1N4 C1N5 1.376(6)
C1N4 C3 1.541(7)
C1N5 C1N6 1.377(6)
C1N5 H1NC 0.9500
C1N6 C2N6 1.495(6)
C3 C6 1.489(8)
C3 C4B 1.458(18)
C3 C5A 1.488(10)
C3 C4A 1.572(9)
C3 C5B 1.668(18)
C4A H4A 0.9800
C4A H4B 0.9800
C4A H4C 0.9800
C5A H5A 0.9800
C5A H5B 0.9800
C5A H5C 0.9800
C4B H4D 0.9800
C4B H4E 0.9800
C4B H4F 0.9800
C5B H5D 0.9800
C5B H5E 0.9800
C5B H5F 0.9800
C6 H6A 0.9800
C6 H6B 0.9800
C6 H6C 0.9800
N2N1 C2N2 1.332(6)
N2N1 C2N6 1.354(6)
C2N2 C2N3 1.373(6)
C2N2 H2NA 0.9500
C2N3 C2N4 1.383(6)
C2N3 H2NB 0.9500
C2N4 C2N5 1.401(6)
C2N4 C7 1.530(6)
C2N5 C2N6 1.384(6)
C2N5 H2NC 0.9500
C7 C9 1.529(7)
C7 C10 1.537(6)
C7 C8 1.548(7)
C8 H8A 0.9800
C8 H8B 0.9800
C8 H8C 0.9800
C9 H9A 0.9800
C9 H9B 0.9800
C9 H9C 0.9800
C10 H10A 0.9800
C10 H10B 0.9800
C10 H10C 0.9800
P1 O1 1.479(3)
P1 O2 1.502(4)
P1 O11 1.530(3)
P1 F2 1.549(3)
O11 H11Z 0.8400
C11 C1A1 1.473(6)
C11 H11A 0.9900
C11 H11B 0.9900
C1A1 C1A6 1.402(6)
C1A1 C1A2 1.409(7)
C1A2 C1A3 1.380(7)
C1A2 H1AA 0.9500
C1A3 C1A4 1.366(7)
C1A3 H1AB 0.9500
C1A4 C1A5 1.402(7)
C1A4 H1AC 0.9500
C1A5 C1A6 1.380(6)
C1A5 C12 1.484(7)
C1A6 H1AD 0.9500
C12 H12A 0.9900
C12 H12B 0.9900
C13 H13A 0.9800
C13 H13B 0.9800
C13 H13C 0.9800
C14 H14A 0.9800
C14 H14B 0.9800
C14 H14C 0.9800
N3N1 C3N2 1.343(6)
N3N1 C3N6 1.348(6)
C3N2 C3N3 1.375(7)
C3N2 H3NA 0.9500
C3N3 C3N4 1.372(7)
C3N3 H3NB 0.9500
C3N4 C3N5 1.394(6)
C3N4 C19 1.531(7)
C3N5 C3N6 1.375(6)
C3N5 H3NC 0.9500
C3N6 C4N6 1.488(6)
C15 C18 1.515(8)
C15 C16 1.523(7)
C15 C17 1.530(7)
C15 C4N4 1.536(7)
C16 H16A 0.9800
C16 H16B 0.9800
C16 H16C 0.9800
C17 H17A 0.9800
C17 H17B 0.9800
C17 H17C 0.9800
C18 H18A 0.9800
C18 H18B 0.9800
C18 H18C 0.9800
N4N1 C4N2 1.344(6)
N4N1 C4N6 1.352(5)
C4N2 C4N3 1.363(6)
C4N2 H4NA 0.9500
C4N3 C4N4 1.384(6)
C4N3 H4NB 0.9500
C4N4 C4N5 1.394(6)
C4N5 C4N6 1.383(6)
C4N5 H4NC 0.9500
C19 C22 1.523(7)
C19 C21 1.533(7)
C19 C20 1.542(7)
C20 H20A 0.9800
C20 H20B 0.9800
C20 H20C 0.9800
C21 H21A 0.9800
C21 H21B 0.9800
C21 H21C 0.9800
C22 H22A 0.9800
C22 H22B 0.9800
C22 H22C 0.9800
P2 O3 1.471(4)
P2 O4 1.481(3)
P2 O21 1.527(4)
P2 F4 1.550(3)
O21 H21Z 0.8400
O100 C102 1.202(6)
C101 C102 1.462(8)
C101 H10D 0.9800
C101 H10E 0.9800
C101 H10F 0.9800
C102 C103 1.443(8)
C103 H10G 0.9800
C103 H10H 0.9800
C103 H10I 0.9800
O200 C202 1.214(6)
C201 C202 1.465(7)
C201 H20D 0.9800
C201 H20E 0.9800
C201 H20F 0.9800
C202 C203 1.470(7)
C203 H20G 0.9800
C203 H20H 0.9800
C203 H20I 0.9800

loop_
_geom_hbond_atom_site_label_D
_geom_hbond_atom_site_label_H
_geom_hbond_atom_site_label_A
_geom_hbond_distance_DH
_geom_hbond_distance_HA
_geom_hbond_distance_DA
_geom_hbond_angle_DHA
_geom_hbond_site_symmetry_A
O11 H11Z O4 0.84 1.73 2.566(5) 170.9 4_476
O21 H21Z O2 0.84 1.68 2.495(5) 162.5 4_675

loop_
_geom_torsion_atom_site_label_1
_geom_torsion_atom_site_label_2
_geom_torsion_atom_site_label_3
_geom_torsion_atom_site_label_4
_geom_torsion
C1 Pt1 N1N1 C1N2 -17.1(4)
C11 Pt1 N1N1 C1N2 70.7(4)
C2 Pt1 N1N1 C1N2 164(2)
N2N1 Pt1 N1N1 C1N2 170.2(4)
O1 Pt1 N1N1 C1N2 -107.0(4)
C1 Pt1 N1N1 C1N6 166.6(3)
C11 Pt1 N1N1 C1N6 -105.5(3)
C2 Pt1 N1N1 C1N6 -12(2)
N2N1 Pt1 N1N1 C1N6 -6.1(3)
O1 Pt1 N1N1 C1N6 76.7(3)
C1N6 N1N1 C1N2 C1N3 0.3(7)
Pt1 N1N1 C1N2 C1N3 -175.9(4)
N1N1 C1N2 C1N3 C1N4 0.5(8)
C1N2 C1N3 C1N4 C1N5 -0.8(8)
C1N2 C1N3 C1N4 C3 179.7(5)
C1N3 C1N4 C1N5 C1N6 0.2(7)
C3 C1N4 C1N5 C1N6 179.7(5)
C1N2 N1N1 C1N6 C1N5 -0.9(7)
Pt1 N1N1 C1N6 C1N5 175.7(4)
C1N2 N1N1 C1N6 C2N6 -178.5(4)
Pt1 N1N1 C1N6 C2N6 -1.9(5)
C1N4 C1N5 C1N6 N1N1 0.7(7)
C1N4 C1N5 C1N6 C2N6 178.1(4)
C1N5 C1N4 C3 C6 153.8(5)
C1N3 C1N4 C3 C6 -26.7(8)
C1N5 C1N4 C3 C4B 1.8(12)
C1N3 C1N4 C3 C4B -178.7(10)
C1N5 C1N4 C3 C5A -74.7(7)
C1N3 C1N4 C3 C5A 104.8(7)
C1N5 C1N4 C3 C4A 42.7(7)
C1N3 C1N4 C3 C4A -137.8(6)
C1N5 C1N4 C3 C5B -112.5(9)
C1N3 C1N4 C3 C5B 67.0(9)
C1 Pt1 N2N1 C2N2 122.3(11)
C11 Pt1 N2N1 C2N2 -93.9(4)
C2 Pt1 N2N1 C2N2 -3.2(4)
N1N1 Pt1 N2N1 C2N2 177.3(4)
O1 Pt1 N2N1 C2N2 91.0(4)
C1 Pt1 N2N1 C2N6 -41.2(13)
C11 Pt1 N2N1 C2N6 102.6(3)
C2 Pt1 N2N1 C2N6 -166.7(3)
N1N1 Pt1 N2N1 C2N6 13.8(3)
O1 Pt1 N2N1 C2N6 -72.5(3)
C2N6 N2N1 C2N2 C2N3 4.7(7)
Pt1 N2N1 C2N2 C2N3 -158.2(4)
N2N1 C2N2 C2N3 C2N4 0.2(8)
C2N2 C2N3 C2N4 C2N5 -4.2(7)
C2N2 C2N3 C2N4 C7 174.1(5)
C2N3 C2N4 C2N5 C2N6 3.5(7)
C7 C2N4 C2N5 C2N6 -174.8(4)
C2N2 N2N1 C2N6 C2N5 -5.4(7)
Pt1 N2N1 C2N6 C2N5 159.7(4)
C2N2 N2N1 C2N6 C1N6 175.7(4)
Pt1 N2N1 C2N6 C1N6 -19.2(5)
C2N4 C2N5 C2N6 N2N1 1.3(7)
C2N4 C2N5 C2N6 C1N6 -179.9(4)
N1N1 C1N6 C2N6 N2N1 14.3(6)
C1N5 C1N6 C2N6 N2N1 -163.3(4)
N1N1 C1N6 C2N6 C2N5 -164.6(4)
C1N5 C1N6 C2N6 C2N5 17.8(7)
C2N3 C2N4 C7 C9 -1.8(7)
C2N5 C2N4 C7 C9 176.5(5)
C2N3 C2N4 C7 C10 120.5(5)
C2N5 C2N4 C7 C10 -61.3(6)
C2N3 C2N4 C7 C8 -121.6(5)
C2N5 C2N4 C7 C8 56.6(6)
O2 P1 O1 Pt1 -69.3(3)
O11 P1 O1 Pt1 160.6(2)
F2 P1 O1 Pt1 47.2(3)
C1 Pt1 O1 P1 100.8(3)
C11 Pt1 O1 P1 172.2(17)
C2 Pt1 O1 P1 14.6(3)
N1N1 Pt1 O1 P1 -161.0(3)
N2N1 Pt1 O1 P1 -83.8(3)
C1 Pt1 C11 C1A1 165.5(4)
C2 Pt1 C11 C1A1 -108.3(4)
N1N1 Pt1 C11 C1A1 67.3(4)
N2N1 Pt1 C11 C1A1 -9.3(4)
O1 Pt1 C11 C1A1 94.0(18)
Pt1 C11 C1A1 C1A6 -89.9(5)
Pt1 C11 C1A1 C1A2 89.6(5)
C1A6 C1A1 C1A2 C1A3 1.2(7)
C11 C1A1 C1A2 C1A3 -178.3(5)
C1A1 C1A2 C1A3 C1A4 0.0(8)
C1A2 C1A3 C1A4 C1A5 -2.9(9)
C1A3 C1A4 C1A5 C1A6 4.5(8)
C1A3 C1A4 C1A5 C12 -172.2(5)
C1A4 C1A5 C1A6 C1A1 -3.3(7)
C12 C1A5 C1A6 C1A1 173.5(4)
C1A2 C1A1 C1A6 C1A5 0.5(7)
C11 C1A1 C1A6 C1A5 -180.0(4)
C1A6 C1A5 C12 Pt2 -85.7(5)
C1A4 C1A5 C12 Pt2 90.9(5)
C14 Pt2 C12 C1A5 -100.0(4)
C13 Pt2 C12 C1A5 173.3(4)
N3N1 Pt2 C12 C1A5 74.5(4)
N4N1 Pt2 C12 C1A5 -2.6(4)
O3 Pt2 C12 C1A5 27(5)
C14 Pt2 N3N1 C3N2 -172.7(17)
C13 Pt2 N3N1 C3N2 -10.2(4)
C12 Pt2 N3N1 C3N2 76.0(4)
N4N1 Pt2 N3N1 C3N2 173.2(4)
O3 Pt2 N3N1 C3N2 -105.6(4)
C14 Pt2 N3N1 C3N6 10.3(19)
C13 Pt2 N3N1 C3N6 172.9(3)
C12 Pt2 N3N1 C3N6 -100.9(3)
N4N1 Pt2 N3N1 C3N6 -3.7(3)
O3 Pt2 N3N1 C3N6 77.5(3)
C3N6 N3N1 C3N2 C3N3 -1.3(7)
Pt2 N3N1 C3N2 C3N3 -178.2(4)
N3N1 C3N2 C3N3 C3N4 0.6(8)
C3N2 C3N3 C3N4 C3N5 0.0(8)
C3N2 C3N3 C3N4 C19 -176.9(5)
C3N3 C3N4 C3N5 C3N6 0.3(7)
C19 C3N4 C3N5 C3N6 177.2(5)
C3N2 N3N1 C3N6 C3N5 1.6(7)
Pt2 N3N1 C3N6 C3N5 178.8(4)
C3N2 N3N1 C3N6 C4N6 -178.0(4)
Pt2 N3N1 C3N6 C4N6 -0.8(5)
C3N4 C3N5 C3N6 N3N1 -1.1(8)
C3N4 C3N5 C3N6 C4N6 178.5(4)
C14 Pt2 N4N1 C4N2 1.5(4)
C13 Pt2 N4N1 C4N2 141.0(18)
C12 Pt2 N4N1 C4N2 -89.4(4)
N3N1 Pt2 N4N1 C4N2 -179.9(4)
O3 Pt2 N4N1 C4N2 91.6(4)
C14 Pt2 N4N1 C4N6 -170.5(3)
C13 Pt2 N4N1 C4N6 -31(2)
C12 Pt2 N4N1 C4N6 98.6(3)
N3N1 Pt2 N4N1 C4N6 8.1(3)
O3 Pt2 N4N1 C4N6 -80.3(3)
C4N6 N4N1 C4N2 C4N3 0.0(7)
Pt2 N4N1 C4N2 C4N3 -171.7(4)
N4N1 C4N2 C4N3 C4N4 1.2(8)
C4N2 C4N3 C4N4 C4N5 -1.3(7)
C4N2 C4N3 C4N4 C15 -179.8(5)
C18 C15 C4N4 C4N3 114.0(6)
C16 C15 C4N4 C4N3 -6.0(8)
C17 C15 C4N4 C4N3 -125.4(5)
C18 C15 C4N4 C4N5 -64.4(7)
C16 C15 C4N4 C4N5 175.6(5)
C17 C15 C4N4 C4N5 56.2(7)
C4N3 C4N4 C4N5 C4N6 0.3(7)
C15 C4N4 C4N5 C4N6 178.8(5)
C4N2 N4N1 C4N6 C4N5 -1.1(7)
Pt2 N4N1 C4N6 C4N5 171.7(4)
C4N2 N4N1 C4N6 C3N6 176.1(4)
Pt2 N4N1 C4N6 C3N6 -11.1(5)
C4N4 C4N5 C4N6 N4N1 0.9(7)
C4N4 C4N5 C4N6 C3N6 -176.1(4)
N3N1 C3N6 C4N6 N4N1 8.0(6)
C3N5 C3N6 C4N6 N4N1 -171.6(4)
N3N1 C3N6 C4N6 C4N5 -174.8(4)
C3N5 C3N6 C4N6 C4N5 5.6(7)
C3N3 C3N4 C19 C22 -19.8(8)
C3N5 C3N4 C19 C22 163.5(5)
C3N3 C3N4 C19 C21 -140.9(5)
C3N5 C3N4 C19 C21 42.4(7)
C3N3 C3N4 C19 C20 99.5(6)
C3N5 C3N4 C19 C20 -77.2(6)
O4 P2 O3 Pt2 -167.3(3)
O21 P2 O3 Pt2 60.0(4)
F4 P2 O3 Pt2 -50.0(4)
C14 Pt2 O3 P2 -95.8(3)
C13 Pt2 O3 P2 -9.0(4)
C12 Pt2 O3 P2 137(5)
N3N1 Pt2 O3 P2 89.6(3)
N4N1 Pt2 O3 P2 167.0(3)
